data_7023114
loop_
_publ_author_name
'Gurnani, Chitra'
'Hector, Andrew L.'
'Jager, Edward'
'Levason, William'
'Pugh, David'
'Reid, Gillian'

_publ_section_title
;
 Tin(II) fluoride vs. tin(II) chloride--a comparison of their coordination
 chemistry with neutral ligands.
;
_journal_issue 23
_journal_name_full 'Dalton transactions (Cambridge, England : 2003)'
_journal_page_first 8364
_journal_page_last 8374
_journal_paper_doi 10.1039/c3dt50743b
_journal_volume 42
_journal_year 2013
_chemical_formula_moiety 'C26 H24 Cl4 P2 Sn2'
_chemical_formula_sum 'C26 H24 Cl4 P2 Sn2'
_chemical_formula_weight 777.57
_chemical_name_systematic
;
?
;
_space_group_IT_number 15
_symmetry_cell_setting monoclinic
_symmetry_Int_Tables_number 15
_symmetry_space_group_name_Hall '-C 2yc'
_symmetry_space_group_name_H-M 'C 1 2/c 1'
_atom_sites_solution_hydrogens geom
_atom_sites_solution_primary direct
_atom_sites_solution_secondary difmap
_audit_creation_method SHELXL-97
_cell_angle_alpha 90.00
_cell_angle_beta 121.055(9)
_cell_angle_gamma 90.00
_cell_formula_units_Z 4
_cell_length_a 23.6868(18)
_cell_length_b 9.3191(6)
_cell_length_c 14.9068(11)
_cell_measurement_reflns_used 12685
_cell_measurement_temperature 120(2)
_cell_measurement_theta_max 27.4
_cell_measurement_theta_min 3.1
_cell_volume 2818.9(4)
_computing_cell_refinement
;
CrystalClear-SM Expert 2.0 r13 (Rigaku, 2011)
;
_computing_data_collection
;
CrystalClear-SM Expert 2.0 r13 (Rigaku, 2011)
;
_computing_data_reduction
;
CrystalClear-SM Expert 2.0 r13 (Rigaku, 2011)
;
_computing_molecular_graphics 'ORTEP-3 (Farrugia, 1997)'
_computing_publication_material 'PLATON (Spek, 2003), WinGX (Farrugia, 1999) and enCIFer (Allen et al., 2004).'
_computing_structure_refinement 'SHELXL-97 (Sheldrick, 2008)'
_computing_structure_solution 'SHELXS-97 (Sheldrick, 1997)'
_diffrn_ambient_temperature 120(2)
_diffrn_detector RX
_diffrn_detector_area_resol_mean 10.0000
_diffrn_measured_fraction_theta_full 0.995
_diffrn_measured_fraction_theta_max 0.995
_diffrn_measurement_device
;
Crystal Goniometer
;
_diffrn_measurement_device_type
;
Rigaku RAXIS conversion
;
_diffrn_measurement_method 'profile data from \w-scans'
_diffrn_measurement_specimen_support Mitegen
_diffrn_radiation_monochromator 'Graphite Monochromator'
_diffrn_radiation_type MoK\a
_diffrn_radiation_wavelength 0.71073
_diffrn_reflns_av_R_equivalents 0.0240
_diffrn_reflns_av_sigmaI/netI 0.0198
_diffrn_reflns_limit_h_max 30
_diffrn_reflns_limit_h_min -30
_diffrn_reflns_limit_k_max 12
_diffrn_reflns_limit_k_min -10
_diffrn_reflns_limit_l_max 18
_diffrn_reflns_limit_l_min -19
_diffrn_reflns_number 12795
_diffrn_reflns_theta_full 27.45
_diffrn_reflns_theta_max 27.45
_diffrn_reflns_theta_min 3.16
_diffrn_source 'Sealed Tube'
_diffrn_source_current 40.0
_diffrn_source_power 2.0
_diffrn_source_voltage 50.0
_exptl_absorpt_coefficient_mu 2.280
_exptl_absorpt_correction_T_max 0.3952
_exptl_absorpt_correction_T_min 0.2628
_exptl_absorpt_correction_type multi-scan
_exptl_absorpt_process_details 'CrystalClear-SM Expert 2.0 r13 (Rigaku, 2011)'
_exptl_crystal_colour colourless
_exptl_crystal_density_diffrn 1.832
_exptl_crystal_density_method 'not measured'
_exptl_crystal_description block
_exptl_crystal_F_000 1512
_exptl_crystal_size_max 0.80
_exptl_crystal_size_mid 0.60
_exptl_crystal_size_min 0.50
_refine_diff_density_max 0.511
_refine_diff_density_min -0.651
_refine_diff_density_rms 0.074
_refine_ls_extinction_coef 0.00260(8)
_refine_ls_extinction_expression Fc^*^=kFc[1+0.001xFc^2^\l^3^/sin(2\q)]^-1/4^
_refine_ls_extinction_method SHELXL
_refine_ls_goodness_of_fit_ref 1.152
_refine_ls_hydrogen_treatment constr
_refine_ls_matrix_type full
_refine_ls_number_parameters 155
_refine_ls_number_reflns 3198
_refine_ls_number_restraints 0
_refine_ls_restrained_S_all 1.152
_refine_ls_R_factor_all 0.0216
_refine_ls_R_factor_gt 0.0199
_refine_ls_shift/su_max 0.001
_refine_ls_shift/su_mean 0.000
_refine_ls_structure_factor_coef Fsqd
_refine_ls_weighting_details 'calc w=1/[\s^2^(Fo^2^)+(0.0173P)^2^+4.7437P] where P=(Fo^2^+2Fc^2^)/3'
_refine_ls_weighting_scheme calc
_refine_ls_wR_factor_gt 0.0459
_refine_ls_wR_factor_ref 0.0466
_reflns_number_gt 3084
_reflns_number_total 3198
_reflns_threshold_expression I>2\s(I)
_cod_data_source_file c3dt50743b.txt
_cod_data_source_block '[(SnCl2)2(Ph2PCH2CH2PPh2)]'
_cod_depositor_comments
;
The following automatic conversions were performed:

'_symmetry_cell_setting' value 'Monoclinic' changed to 'monoclinic'
according to /home/saulius/struct/CIF-dictionaries/cif_core.dic
dictionary named 'cif_core.dic' version 2.4.2 from 2011-04-26.

Automatic conversion script
Id: cif_fix_values 1891 2012-01-12 08:04:46Z andrius 
;
_cod_original_cell_volume 2818.9(3)
_cod_original_sg_symbol_H-M C2/c
_cod_database_code 7023114

loop_
_symmetry_equiv_pos_as_xyz
'x, y, z'
'-x, y, -z+1/2'
'x+1/2, y+1/2, z'
'-x+1/2, y+1/2, -z+1/2'
'-x, -y, -z'
'x, -y, z-1/2'
'-x+1/2, -y+1/2, -z'
'x+1/2, -y+1/2, z-1/2'

loop_
_atom_site_label
_atom_site_type_symbol
_atom_site_fract_x
_atom_site_fract_y
_atom_site_fract_z
_atom_site_U_iso_or_equiv
_atom_site_adp_type
_atom_site_occupancy
_atom_site_symmetry_multiplicity
_atom_site_calc_flag
_atom_site_refinement_flags
C1 C 0.35339(9) 0.9699(2) 0.13425(13) 0.0145(3) Uani 1 1 d .
C2 C 0.41236(10) 0.9560(2) 0.13490(17) 0.0239(4) Uani 1 1 d .
H2 H 0.4355 0.8674 0.1542 0.029 Uiso 1 1 calc R
C3 C 0.43707(11) 1.0718(3) 0.10727(18) 0.0290(5) Uani 1 1 d .
H3 H 0.4774 1.0625 0.1085 0.035 Uiso 1 1 calc R
C4 C 0.40321(10) 1.2012(2) 0.07791(16) 0.0247(4) Uani 1 1 d .
H4 H 0.4200 1.2798 0.0583 0.030 Uiso 1 1 calc R
C5 C 0.34505(10) 1.2153(2) 0.07730(16) 0.0230(4) Uani 1 1 d .
H5 H 0.3219 1.3038 0.0571 0.028 Uiso 1 1 calc R
C6 C 0.32015(10) 1.1005(2) 0.10608(15) 0.0188(4) Uani 1 1 d .
H6 H 0.2804 1.1113 0.1065 0.023 Uiso 1 1 calc R
C7 C 0.39128(9) 0.7157(2) 0.25797(15) 0.0172(4) Uani 1 1 d .
C8 C 0.43483(10) 0.7835(2) 0.35250(16) 0.0240(4) Uani 1 1 d .
H8 H 0.4254 0.8772 0.3664 0.029 Uiso 1 1 calc R
C9 C 0.49209(11) 0.7137(3) 0.42634(17) 0.0322(5) Uani 1 1 d .
H9 H 0.5224 0.7606 0.4899 0.039 Uiso 1 1 calc R
C10 C 0.50493(11) 0.5755(3) 0.40707(19) 0.0368(6) Uani 1 1 d .
H10 H 0.5443 0.5284 0.4572 0.044 Uiso 1 1 calc R
C11 C 0.46079(12) 0.5062(3) 0.31545(19) 0.0349(6) Uani 1 1 d .
H11 H 0.4690 0.4102 0.3039 0.042 Uiso 1 1 calc R
C12 C 0.40415(11) 0.5765(2) 0.23981(17) 0.0256(4) Uani 1 1 d .
H12 H 0.3744 0.5295 0.1760 0.031 Uiso 1 1 calc R
C13 C 0.27914(9) 0.7095(2) 0.04475(14) 0.0154(4) Uani 1 1 d .
H13A H 0.3117 0.6863 0.0241 0.019 Uiso 1 1 calc R
H13B H 0.2633 0.6180 0.0578 0.019 Uiso 1 1 calc R
P1 P 0.31912(2) 0.81624(5) 0.16525(3) 0.01278(10) Uani 1 1 d .
Cl1 Cl 0.17416(2) 1.02785(5) 0.11400(4) 0.02026(10) Uani 1 1 d .
Cl2 Cl 0.17245(2) 0.64858(5) 0.14080(4) 0.02234(11) Uani 1 1 d .
Sn1 Sn 0.242388(6) 0.852755(14) 0.254125(10) 0.01562(6) Uani 1 1 d .

loop_
_atom_site_aniso_label
_atom_site_aniso_U_11
_atom_site_aniso_U_22
_atom_site_aniso_U_33
_atom_site_aniso_U_23
_atom_site_aniso_U_13
_atom_site_aniso_U_12
C1 0.0165(8) 0.0154(9) 0.0117(8) 0.0002(6) 0.0072(7) -0.0026(7)
C2 0.0223(10) 0.0229(11) 0.0305(11) 0.0091(8) 0.0164(9) 0.0048(8)
C3 0.0205(10) 0.0331(13) 0.0368(12) 0.0109(10) 0.0172(9) 0.0014(9)
C4 0.0257(10) 0.0225(11) 0.0240(10) 0.0047(8) 0.0113(8) -0.0069(8)
C5 0.0282(10) 0.0136(10) 0.0258(10) 0.0030(7) 0.0130(8) 0.0008(8)
C6 0.0205(9) 0.0161(9) 0.0210(9) 0.0003(7) 0.0116(8) 0.0001(7)
C7 0.0153(8) 0.0193(10) 0.0196(9) 0.0077(7) 0.0108(7) 0.0028(7)
C8 0.0203(9) 0.0265(11) 0.0210(10) 0.0053(8) 0.0076(8) -0.0022(8)
C9 0.0197(10) 0.0484(15) 0.0218(11) 0.0131(10) 0.0060(8) -0.0031(10)
C10 0.0239(11) 0.0582(17) 0.0328(13) 0.0273(12) 0.0179(10) 0.0206(11)
C11 0.0392(13) 0.0390(14) 0.0337(12) 0.0169(10) 0.0239(11) 0.0241(11)
C12 0.0286(11) 0.0270(11) 0.0251(10) 0.0066(8) 0.0166(9) 0.0108(9)
C13 0.0178(9) 0.0122(9) 0.0153(9) 0.0001(7) 0.0078(7) 0.0018(7)
P1 0.0135(2) 0.0118(2) 0.0132(2) 0.00123(16) 0.00708(17) 0.00032(16)
Cl1 0.0193(2) 0.0194(2) 0.0239(2) 0.00600(17) 0.01241(18) 0.00574(17)
Cl2 0.0229(2) 0.0197(2) 0.0220(2) -0.00055(17) 0.00982(19) -0.00407(17)
Sn1 0.02031(8) 0.01393(9) 0.01498(8) 0.00098(4) 0.01077(6) 0.00074(4)

loop_
_atom_type_symbol
_atom_type_description
_atom_type_scat_dispersion_real
_atom_type_scat_dispersion_imag
_atom_type_scat_source
C C 0.0033 0.0016 'International Tables Vol C Tables 4.2.6.8 and 6.1.1.4'
H H 0.0000 0.0000 'International Tables Vol C Tables 4.2.6.8 and 6.1.1.4'
P P 0.1023 0.0942 'International Tables Vol C Tables 4.2.6.8 and 6.1.1.4'
Cl Cl 0.1484 0.1585 'International Tables Vol C Tables 4.2.6.8 and 6.1.1.4'
Sn Sn -0.6537 1.4246 'International Tables Vol C Tables 4.2.6.8 and 6.1.1.4'

loop_
_geom_angle_atom_site_label_1
_geom_angle_atom_site_label_2
_geom_angle_atom_site_label_3
_geom_angle
_geom_angle_site_symmetry_1
C6 C1 C2 119.41(17) .
C6 C1 P1 120.52(14) .
C2 C1 P1 120.03(15) .
C3 C2 C1 119.93(19) .
C3 C2 H2 120.0 .
C1 C2 H2 120.0 .
C4 C3 C2 120.4(2) .
C4 C3 H3 119.8 .
C2 C3 H3 119.8 .
C5 C4 C3 119.85(19) .
C5 C4 H4 120.1 .
C3 C4 H4 120.1 .
C4 C5 C6 120.35(19) .
C4 C5 H5 119.8 .
C6 C5 H5 119.8 .
C1 C6 C5 120.09(18) .
C1 C6 H6 120.0 .
C5 C6 H6 120.0 .
C12 C7 C8 119.78(18) .
C12 C7 P1 123.37(16) .
C8 C7 P1 116.84(16) .
C9 C8 C7 119.9(2) .
C9 C8 H8 120.1 .
C7 C8 H8 120.1 .
C10 C9 C8 119.9(2) .
C10 C9 H9 120.0 .
C8 C9 H9 120.0 .
C11 C10 C9 120.3(2) .
C11 C10 H10 119.8 .
C9 C10 H10 119.8 .
C10 C11 C12 120.2(2) .
C10 C11 H11 119.9 .
C12 C11 H11 119.9 .
C7 C12 C11 119.8(2) .
C7 C12 H12 120.1 .
C11 C12 H12 120.1 .
C13 C13 P1 111.27(17) 7_565
C13 C13 H13A 109.4 7_565
P1 C13 H13A 109.4 .
C13 C13 H13B 109.4 7_565
P1 C13 H13B 109.4 .
H13A C13 H13B 108.0 .
C7 P1 C1 103.43(9) .
C7 P1 C13 105.93(9) .
C1 P1 C13 104.54(8) .
C7 P1 Sn1 107.03(6) .
C1 P1 Sn1 120.93(6) .
C13 P1 Sn1 113.65(6) .
Cl1 Sn1 Cl2 90.846(19) .
Cl1 Sn1 P1 88.925(16) .
Cl2 Sn1 P1 87.315(16) .

loop_
_geom_bond_atom_site_label_1
_geom_bond_atom_site_label_2
_geom_bond_distance
_geom_bond_site_symmetry_2
C1 C6 1.391(3) .
C1 C2 1.398(3) .
C1 P1 1.8194(19) .
C2 C3 1.388(3) .
C2 H2 0.9500 .
C3 C4 1.388(3) .
C3 H3 0.9500 .
C4 C5 1.379(3) .
C4 H4 0.9500 .
C5 C6 1.392(3) .
C5 H5 0.9500 .
C6 H6 0.9500 .
C7 C12 1.391(3) .
C7 C8 1.396(3) .
C7 P1 1.8090(19) .
C8 C9 1.391(3) .
C8 H8 0.9500 .
C9 C10 1.387(4) .
C9 H9 0.9500 .
C10 C11 1.379(4) .
C10 H10 0.9500 .
C11 C12 1.393(3) .
C11 H11 0.9500 .
C12 H12 0.9500 .
C13 C13 1.535(3) 7_565
C13 P1 1.8326(19) .
C13 H13A 0.9900 .
C13 H13B 0.9900 .
P1 Sn1 2.7675(5) .
Cl1 Sn1 2.4808(5) .
Cl2 Sn1 2.5163(5) .

loop_
_geom_torsion_atom_site_label_1
_geom_torsion_atom_site_label_2
_geom_torsion_atom_site_label_3
_geom_torsion_atom_site_label_4
_geom_torsion
_geom_torsion_site_symmetry_1
C6 C1 C2 C3 -0.2(3) .
P1 C1 C2 C3 177.49(17) .
C1 C2 C3 C4 -0.7(3) .
C2 C3 C4 C5 0.7(3) .
C3 C4 C5 C6 0.1(3) .
C2 C1 C6 C5 1.0(3) .
P1 C1 C6 C5 -176.70(15) .
C4 C5 C6 C1 -0.9(3) .
C12 C7 C8 C9 2.4(3) .
P1 C7 C8 C9 -178.49(16) .
C7 C8 C9 C10 -1.7(3) .
C8 C9 C10 C11 -0.7(3) .
C9 C10 C11 C12 2.4(4) .
C8 C7 C12 C11 -0.8(3) .
P1 C7 C12 C11 -179.77(17) .
C10 C11 C12 C7 -1.7(3) .
C12 C7 P1 C1 -118.34(17) .
C8 C7 P1 C1 62.63(17) .
C12 C7 P1 C13 -8.66(19) .
C8 C7 P1 C13 172.30(15) .
C12 C7 P1 Sn1 112.91(16) .
C8 C7 P1 Sn1 -66.12(16) .
C6 C1 P1 C7 -150.63(15) .
C2 C1 P1 C7 31.70(18) .
C6 C1 P1 C13 98.67(16) .
C2 C1 P1 C13 -79.00(17) .
C6 C1 P1 Sn1 -31.01(17) .
C2 C1 P1 Sn1 151.32(14) .
C13 C13 P1 C7 -173.95(17) 7_565
C13 C13 P1 C1 -65.06(19) 7_565
C13 C13 P1 Sn1 68.83(19) 7_565
C7 P1 Sn1 Cl1 168.83(7) .
C1 P1 Sn1 Cl1 51.00(7) .
C13 P1 Sn1 Cl1 -74.59(7) .
C7 P1 Sn1 Cl2 -100.27(7) .
C1 P1 Sn1 Cl2 141.90(7) .
C13 P1 Sn1 Cl2 16.31(6) .
